data_1521449
loop_
_publ_author_name
'Kranenberg, C.'
'Mewis, A.'
'Johrendt, D.'

_publ_section_title
;
 Untersuchungen zum Existenzgebiet des Ca Al2 Si2 Strukturtyps bei
 ternaeren Siliciden
;
_journal_name_full 'Zeitschrift fuer Anorganische und Allgemeine Chemie'
_journal_page_first 1787
_journal_page_last 1793
_journal_volume 625
_journal_year 1999
_chemical_formula_sum 'Al2 Si2 Tb'
_chemical_name_systematic 'Tb Al2 Si2'
_space_group_IT_number 164
_symmetry_space_group_name_Hall '-P 3 2"'
_symmetry_space_group_name_H-M 'P -3 m 1'
_cell_angle_alpha 90
_cell_angle_beta 90
_cell_angle_gamma 120
_cell_formula_units_Z 1
_cell_length_a 4.184
_cell_length_b 4.184
_cell_length_c 6.596
_cell_volume 99.999
_citation_journal_id_ASTM ZAACAB
_cod_data_source_file Kranenberg_ZAACAB_1999_825.cif
_cod_data_source_block Al2Si2Tb1
_cod_original_cell_volume 99.99876
_cod_original_formula_sum 'Al2 Si2 Tb1'
_cod_database_code 1521449

loop_
_symmetry_equiv_pos_as_xyz
x,y,z
-y,x-y,z
-x+y,-x,z
y,x,-z
-x,-x+y,-z
x-y,-y,-z
-x,-y,-z
y,-x+y,-z
x-y,x,-z
-y,-x,z
x,x-y,z
-x+y,y,z

loop_
_atom_site_label
_atom_site_type_symbol
_atom_site_fract_x
_atom_site_fract_y
_atom_site_fract_z
_atom_site_occupancy
_atom_site_U_iso_or_equiv
Tb1 Tb 0 0 0 1 0.0
Al1 Al 0.3333 0.6667 0.6442 1 0.0
Si1 Si 0.3333 0.6667 0.2602 1 0.0
